data_1505694
loop_
_publ_author_name
'Hunger, Jens'
'Beta, Ilir A.'
'B\"ohlig, Heinz'
'Ling, Chris'
'Jobic, Herve'
'Hunger, Bernd'

_publ_section_title
;
 Adsorption structures of water in NaX studied by DRIFT spectroscopy and
 neutron powder diffraction.
;
_journal_issue 1
_journal_name_full 'The journal of physical chemistry. B'
_journal_page_first 342
_journal_page_last 353
_journal_paper_doi 10.1021/jp054636u
_journal_volume 110
_journal_year 2006
_chemical_formula_analytical 'Na88.1[Al88.1Si103.9O384] *18H2O'
_chemical_formula_sum 'Al0.92 D0.38 Na0.91 O4.19 Si1.08'
_chemical_formula_weight 143.79
_chemical_name_common NaX
_chemical_name_systematic ' ?'
_space_group_IT_number 203
_symmetry_cell_setting cubic
_symmetry_space_group_name_Hall '-F 2uv 2vw 3'
_symmetry_space_group_name_H-M 'F d -3 :2'
_audit_creation_date 2005-08-01T20:24
_audit_creation_method 'from EXP file using GSAS2CIF'
_audit_update_record ' 2005-08-01T20:24  Initial CIF as created by GSAS2CIF'
_cell_angle_alpha 90.0
_cell_angle_beta 90.0
_cell_angle_gamma 90.0
_cell_formula_units_Z 96
_cell_length_a 25.10741(16)
_cell_length_b 25.10741
_cell_length_c 25.10741
_cell_measurement_temperature 5
_cell_volume 15827.26(10)
_computing_molecular_graphics 'Diamond 3'
_computing_publication_material EXPGUI
_computing_structure_refinement GSAS
_diffrn_radiation_probe neutron
_diffrn_radiation_wavelength 2.4
_exptl_absorpt_correction_T_max 0.98183
_exptl_absorpt_correction_T_min 0.98177
_exptl_absorpt_process_details
;   GSAS Absorption/surface roughness correction: function number 0
 Debye-Scherrer absorption correction
Term (= MU.r/wave) =     0.45173E-02
Correction is not refined.
;
_pd_block_id 2005-08-01T20:24|NAX25
_pd_calc_method 'Rietveld Refinement'
_pd_instr_location ' ?'
_pd_meas_2theta_range_inc 0.05
_pd_meas_2theta_range_max 151.2
_pd_meas_2theta_range_min 0.05
_pd_meas_number_of_points 3024
_pd_phase_name NaX-25
_pd_proc_2theta_range_inc 0.05
_pd_proc_2theta_range_max 151.1279
_pd_proc_2theta_range_min -0.0221
_pd_proc_info_datetime 2005-08-01T20:24:47
_pd_proc_info_excluded_regions ' ?'
_pd_proc_ls_background_function
;   GSAS Background function number 1 with 20 terms.
 Shifted Chebyshev function of 1st kind
      1:    199.778     2:   -19.5786     3:    30.2938     4:   -5.24347    
      5:    3.04775     6:   -4.20423     7:   -2.72784     8:   -1.15154    
      9:   -3.31095    10:   -3.24475    11:  -0.287343    12:    2.55833    
     13:   -5.29209    14:   -2.89879    15:   0.455718    16:   -1.44847    
     17:   -2.30224    18:   0.101916    19:   -1.08280    20:   0.258534    
;
_pd_proc_ls_peak_cutoff 0.00000
_pd_proc_ls_profile_function
;
 CW Profile function number 2 with  18 terms
 Profile coefficients for Simpson's rule integration of pseudovoigt function
 C.J. Howard (1982). J. Appl. Cryst.,15,615-620.
 P. Thompson, D.E. Cox & J.B. Hastings (1987). J. Appl. Cryst.,20,79-83.
 Peak tails are ignored  where the intensity is below 0.0000 times the peak
   Aniso. broadening axis   0.0   0.0   1.0
;
_pd_proc_ls_prof_R_factor 0.0273
_pd_proc_ls_prof_wR_expected 0.0199
_pd_proc_ls_prof_wR_factor 0.0355
_pd_proc_number_of_points 3024
_pd_spec_mounting ' ?'
_refine_ls_goodness_of_fit_all 1.81
_refine_ls_matrix_type full
_refine_ls_number_parameters 77
_refine_ls_number_restraints 28
_refine_ls_R_Fsqd_factor 0.01929
_refine_ls_shift/su_max 0.06
_refine_ls_shift/su_mean 0.00
_reflns_d_resolution_high 1.243
_reflns_d_resolution_low 8.877
_reflns_limit_h_max 20
_reflns_limit_h_min 1
_reflns_limit_k_max 14
_reflns_limit_k_min 0
_reflns_limit_l_max 13
_reflns_limit_l_min 0
_reflns_number_total 369
_cod_data_source_file jp054636usi20050825_095613.cif
_cod_data_source_block NAX25_publ
_cod_depositor_comments
;
The following automatic conversions were performed:

'_geom_bond_publ_flag' value 'N' changed to 'n' according to
/home/saulius/struct/CIF-dictionaries/cif_core.dic dictionary named
'cif_core.dic' version 2.4.1 from 2010-06-29 (818
times).

'_geom_angle_publ_flag' value 'N' changed to 'n' according
to /home/saulius/struct/CIF-dictionaries/cif_core.dic dictionary
named 'cif_core.dic' version 2.4.1 from 2010-06-29 (44 times).

Automatic conversion script
Id: cif_fix_values 1715 2011-07-08 13:25:40Z adriana 
;
_cod_original_cell_volume 15827.26(30)
_cod_original_sg_symbol_Hall 'F d -3'
_cod_original_sg_symbol_H-M 'F d -3'
_cod_database_code 1505694
_gsas_exptl_extinct_corr_t_min 1.00000
_gsas_exptl_extinct_corr_t_max 1.00000

loop_
_symmetry_equiv_pos_site_id
_symmetry_equiv_pos_as_xyz
1 +x,+y,+z
2 +z,+x,+y
3 +y,+z,+x
4 +x+1/4,+y+1/4,-z
5 -z,+x+1/4,+y+1/4
6 +y+1/4,-z,+x+1/4
7 -z+1/4,+x+1/2,-y+3/4
8 -y+3/4,-z+1/4,+x+1/2
9 +y+1/2,-z+1/4,-x+3/4
10 -x+3/4,+y+1/2,-z+1/4
11 -z+1/4,-x+3/4,+y+1/2
12 +x+1/2,-y+3/4,-z+1/4
-1 -x,-y,-z
-2 -z,-x,-y
-3 -y,-z,-x
-4 -x+3/4,-y+3/4,+z
-5 +z,-x+3/4,-y+3/4
-6 -y+3/4,+z,-x+3/4
-7 +z+3/4,-x+1/2,+y+1/4
-8 +y+1/4,+z+3/4,-x+1/2
-9 -y+1/2,+z+3/4,+x+1/4
-10 +x+1/4,-y+1/2,+z+3/4
-11 +z+3/4,+x+1/4,-y+1/2
-12 -x+1/2,+y+1/4,+z+3/4
101 +x,+y+1/2,+z+1/2
102 +z,+x+1/2,+y+1/2
103 +y,+z+1/2,+x+1/2
104 +x+1/4,+y+3/4,-z+1/2
105 -z,+x+3/4,+y+3/4
106 +y+1/4,-z+1/2,+x+3/4
107 -z+1/4,+x,-y+1/4
108 -y+3/4,-z+3/4,+x
109 +y+1/2,-z+3/4,-x+1/4
110 -x+3/4,+y,-z+3/4
111 -z+1/4,-x+1/4,+y
112 +x+1/2,-y+1/4,-z+3/4
-101 -x,-y+1/2,-z+1/2
-102 -z,-x+1/2,-y+1/2
-103 -y,-z+1/2,-x+1/2
-104 -x+3/4,-y+1/4,+z+1/2
-105 +z,-x+1/4,-y+1/4
-106 -y+3/4,+z+1/2,-x+1/4
-107 +z+3/4,-x,+y+3/4
-108 +y+1/4,+z+1/4,-x
-109 -y+1/2,+z+1/4,+x+3/4
-110 +x+1/4,-y,+z+1/4
-111 +z+3/4,+x+3/4,-y
-112 -x+1/2,+y+3/4,+z+1/4
201 +x+1/2,+y,+z+1/2
202 +z+1/2,+x,+y+1/2
203 +y+1/2,+z,+x+1/2
204 +x+3/4,+y+1/4,-z+1/2
205 -z+1/2,+x+1/4,+y+3/4
206 +y+3/4,-z,+x+3/4
207 -z+3/4,+x+1/2,-y+1/4
208 -y+1/4,-z+1/4,+x
209 +y,-z+1/4,-x+1/4
210 -x+1/4,+y+1/2,-z+3/4
211 -z+3/4,-x+3/4,+y
212 +x,-y+3/4,-z+3/4
-201 -x+1/2,-y,-z+1/2
-202 -z+1/2,-x,-y+1/2
-203 -y+1/2,-z,-x+1/2
-204 -x+1/4,-y+3/4,+z+1/2
-205 +z+1/2,-x+3/4,-y+1/4
-206 -y+1/4,+z,-x+1/4
-207 +z+1/4,-x+1/2,+y+3/4
-208 +y+3/4,+z+3/4,-x
-209 -y,+z+3/4,+x+3/4
-210 +x+3/4,-y+1/2,+z+1/4
-211 +z+1/4,+x+1/4,-y
-212 -x,+y+1/4,+z+1/4
301 +x+1/2,+y+1/2,+z
302 +z+1/2,+x+1/2,+y
303 +y+1/2,+z+1/2,+x
304 +x+3/4,+y+3/4,-z
305 -z+1/2,+x+3/4,+y+1/4
306 +y+3/4,-z+1/2,+x+1/4
307 -z+3/4,+x,-y+3/4
308 -y+1/4,-z+3/4,+x+1/2
309 +y,-z+3/4,-x+3/4
310 -x+1/4,+y,-z+1/4
311 -z+3/4,-x+1/4,+y+1/2
312 +x,-y+1/4,-z+1/4
-301 -x+1/2,-y+1/2,-z
-302 -z+1/2,-x+1/2,-y
-303 -y+1/2,-z+1/2,-x
-304 -x+1/4,-y+1/4,+z
-305 +z+1/2,-x+1/4,-y+3/4
-306 -y+1/4,+z+1/2,-x+3/4
-307 +z+1/4,-x,+y+1/4
-308 +y+3/4,+z+1/4,-x+1/2
-309 -y,+z+1/4,+x+1/4
-310 +x+3/4,-y,+z+3/4
-311 +z+1/4,+x+3/4,-y+1/2
-312 -x,+y+3/4,+z+3/4

loop_
_atom_site_type_symbol
_atom_site_label
_atom_site_fract_x
_atom_site_fract_y
_atom_site_fract_z
_atom_site_occupancy
_atom_site_thermal_displace_type
_atom_site_U_iso_or_equiv
_atom_site_symmetry_multiplicity
Si Si1 0.12680(22) -0.05256(21) 0.03597(24) 1.0 Uiso 0.0102(5) 96
Si Si2 -0.05495(25) 0.12202(26) 0.03506(26) 0.0826 Uiso 0.0102(5) 96
Al Al1 -0.05495(25) 0.12202(26) 0.03506(26) 0.9174 Uiso 0.0102(5) 96
O O1 0.10881(16) -0.10442(16) 0.00289(35) 1.0 Uiso 0.03212(25) 96
O O2 0.17461(17) 0.17665(17) -0.03426(11) 1.0 Uiso 0.03212(25) 96
O O3 -0.00312(17) -0.00084(15) 0.14243(10) 1.0 Uiso 0.03212(25) 96
O O4 0.17822(17) 0.17982(18) 0.31856(12) 1.0 Uiso 0.03212(25) 96
Na SI 0.0 0.0 0.0 0.058(15) Uiso 0.0223(15) 16
Na SI' 0.04932(19) 0.04932(19) 0.04932(19) 0.821(12) Uiso 0.0223(15) 32
Na SII 0.23254(17) 0.23254(17) 0.23254(17) 0.945(12) Uiso 0.0223(15) 32
Na SJ 0.2061(11) 0.0444(11) -0.1378(8) 0.229(6) Uiso 0.0223(15) 96
O Oa 0.1683(8) 0.0138(8) -0.1804(9) 0.1144(18) Uiso 0.07453 96
D Da1 0.2064(8) 0.0137(13) -0.1831(13) 0.1144(18) Uiso 0.07453 96
D Da2 0.1613(12) 0.0223(15) -0.1438(10) 0.1144(18) Uiso 0.07453 96
O OII' 0.1623 0.1623 0.1623 0.0504(18) Uiso 0.07453 32
D DII'1 0.1885 0.1355 0.1542 0.0169(6) Uiso 0.07453 96
D DII'2 0.13 0.149 0.146 0.0169(6) Uiso 0.07453 96
O OII* 0.2825 0.2825 0.2825 0.017(4) Uiso 0.07453 32
D DII*1 0.265 0.315 0.293 0.0058(12) Uiso 0.07453 96
D DII*2 0.3196 0.289 0.29 0.0058(12) Uiso 0.07453 96
O Ob 0.3324(16) 0.0835(15) -0.1225(18) 0.0528(17) Uiso 0.07453 96
D Db1 0.3407(22) 0.0898(34) -0.1593(18) 0.0528(17) Uiso 0.07453 96
D Db2 0.2963(19) 0.0957(28) -0.1187(28) 0.0528(17) Uiso 0.07453 96
Na SIII 0.375 0.375 0.1469(14) 0.158(9) Uiso 0.0223(15) 48

loop_
_atom_type_symbol
_atom_type_number_in_cell
_atom_type_scat_length_neutron
_atom_type_scat_source
Si 103.93 0.4149 International_Tables_Vol_C
Al 88.07 0.3449 International_Tables_Vol_C
O 402.219 0.5803 International_Tables_Vol_C
Na 86.984 0.3630 International_Tables_Vol_C
D 36.461 0.6671 International_Tables_Vol_C

loop_
_geom_angle_atom_site_label_1
_geom_angle_atom_site_label_2
_geom_angle_atom_site_label_3
_geom_angle
_geom_angle_site_symmetry_1
_geom_angle_site_symmetry_3
_geom_angle_publ_flag
Da1 Oa Da2 104.4952 1_555 1_555 n
DII'1 OII' DII'1 118.31120(30) 1_555 2_555 n
DII'1 OII' DII'1 118.3112 1_555 3_555 n
DII'1 OII' DII'2 104.00860(10) 1_555 1_555 n
DII'1 OII' DII'2 68.3082 1_555 2_555 n
DII'1 OII' DII'2 76.30200(10) 1_555 3_555 n
DII'1 OII' DII'1 118.31120(30) 2_555 3_555 n
DII'1 OII' DII'2 76.30200(20) 2_555 1_555 n
DII'1 OII' DII'2 104.00860(30) 2_555 2_555 n
DII'1 OII' DII'2 68.3082(4) 2_555 3_555 n
DII'1 OII' DII'2 68.3082(5) 3_555 1_555 n
DII'1 OII' DII'2 76.30200(30) 3_555 2_555 n
DII'1 OII' DII'2 104.0086(5) 3_555 3_555 n
DII'2 OII' DII'2 37.8753 1_555 2_555 n
DII'2 OII' DII'2 37.8753 1_555 3_555 n
DII'2 OII' DII'2 37.87530(10) 2_555 3_555 n
OII' DII'2 DII'2 71.0623 1_555 2_555 n
OII' DII'2 DII'2 71.0623(4) 1_555 3_555 n
OII' DII'2 DII'2 141.38699(20) 1_555 111_533 n
OII' DII'2 DII'2 158.4353 1_555 -206_544 n
DII'2 DII'2 DII'2 60.00000(20) 2_555 3_555 n
DII'2 DII'2 DII'2 81.5276 2_555 111_533 n
DII'2 DII'2 DII'2 119.7505 2_555 -206_544 n
DII'2 DII'2 DII'2 117.74440(10) 3_555 111_533 n
DII'2 DII'2 DII'2 97.4069(5) 3_555 -206_544 n
DII'2 DII'2 DII'2 59.99990(20) 111_533 -206_544 n
DII*1 OII* DII*1 106.2148(4) 1_555 2_555 n
DII*1 OII* DII*1 106.21480(10) 1_555 3_555 n
DII*1 OII* DII*2 104.10810(10) 1_555 1_555 n
DII*1 OII* DII*2 39.1622 1_555 2_555 n
DII*1 OII* DII*2 69.35870(10) 1_555 3_555 n
DII*1 OII* DII*1 106.21480(30) 2_555 3_555 n
DII*1 OII* DII*2 69.3587 2_555 1_555 n
DII*1 OII* DII*2 104.10810(20) 2_555 2_555 n
DII*1 OII* DII*2 39.16220(30) 2_555 3_555 n
DII*1 OII* DII*2 39.16220(30) 3_555 1_555 n
DII*1 OII* DII*2 69.35870(10) 3_555 2_555 n
DII*1 OII* DII*2 104.10810(30) 3_555 3_555 n
DII*2 OII* DII*2 67.3432 1_555 2_555 n
DII*2 OII* DII*2 67.3432 1_555 3_555 n
DII*2 OII* DII*2 67.3432 2_555 3_555 n
OII* DII*1 DII*2 70.4779 1_555 2_555 n
OII* DII*2 DII*1 70.3599 1_555 3_555 n
Db1 Ob Db2 104.4958 1_555 1_555 n

loop_
_geom_bond_atom_site_label_1
_geom_bond_atom_site_label_2
_geom_bond_distance
_geom_bond_site_symmetry_2
_geom_bond_publ_flag
Si1 O1 1.609(8) 1_555 n
Si1 O1 3.944(9) -2_555 n
Si1 O1 3.884(8) -3_555 n
Si1 O2 3.728(7) 3_555 n
Si1 O2 3.641(7) 105_544 n
Si1 O2 1.730(7) -206_454 n
Si1 O2 3.843(7) -304_445 n
Si1 O3 1.596(7) 2_555 n
Si1 O3 3.972(6) -3_555 n
Si1 O3 3.870(7) 310_555 n
Si1 O4 3.865(7) 208_555 n
Si1 O4 1.656(7) 209_555 n
Si1 O4 4.249(7) 312_555 n
Si1 SII 3.218(6) -105_544 n
Si1 SJ 2.922(24) -206_454 n
Si1 Oa 3.438(21) -2_555 n
Si1 OII' 3.858(5) -105_544 n
Si1 OII* 4.300(6) -105_544 n
Si1 Ob 3.81(4) -112_534 n
Si1 Ob 3.59(4) -206_454 n
Si1 Ob 3.76(4) 304_445 n
Si2 O1 3.806(8) 2_555 n
Si2 O1 3.731(9) 3_555 n
Si2 O1 1.712(9) -1_555 n
Si2 O1 4.302(10) 209_555 n
Si2 O2 3.828(8) 2_555 n
Si2 O2 1.602(8) -105_544 n
Si2 O2 3.572(7) 206_454 n
Si2 O2 3.903(8) -304_445 n
Si2 O3 4.298(8) 1_555 n
Si2 O3 1.740(8) 3_555 n
Si2 O3 3.805(7) -2_555 n
Si2 O3 3.933(8) 312_555 n
Si2 O4 1.698(8) 107_555 n
Si2 O4 3.862(7) 111_555 n
Si2 SI' 3.212(7) 1_555 n
Si2 SJ 2.974(26) 2_555 n
Si2 Oa 3.400(23) 2_555 n
Si2 OII' 3.949(6) 107_555 n
Si2 Ob 3.04(4) 206_454 n
Si2 Ob 4.17(5) -304_445 n
Si2 SIII 3.230(26) 105_544 n
Al1 O1 3.806(8) 2_555 n
Al1 O1 3.731(9) 3_555 n
Al1 O1 1.712(9) -1_555 n
Al1 O1 4.302(10) 209_555 n
Al1 O2 3.828(8) 2_555 n
Al1 O2 1.602(8) -105_544 n
Al1 O2 3.572(7) 206_454 n
Al1 O2 3.903(8) -304_445 n
Al1 O3 4.298(8) 1_555 n
Al1 O3 1.740(8) 3_555 n
Al1 O3 3.805(7) -2_555 n
Al1 O3 3.933(8) 312_555 n
Al1 O4 1.698(8) 107_555 n
Al1 O4 3.862(7) 111_555 n
Al1 O4 4.339(8) -209_443 n
Al1 O4 4.359(8) 310_555 n
Al1 SI' 3.212(7) 1_555 n
Al1 SJ 2.974(26) 2_555 n
Al1 Oa 3.400(23) 2_555 n
Al1 OII' 3.949(6) 107_555 n
Al1 OII* 4.408(7) 107_555 n
Al1 Ob 3.04(4) 206_454 n
Al1 Ob 4.17(5) -304_445 n
Al1 Ob 4.35(4) -308_345 n
Al1 SIII 3.230(26) 105_544 n
O1 Si1 1.609(8) 1_555 n
O1 Si1 3.884(8) -2_555 n
O1 Si1 3.944(9) -3_555 n
O1 Si2 3.731(9) 2_555 n
O1 Si2 3.806(8) 3_555 n
O1 Si2 1.712(9) -1_555 n
O1 Si2 4.302(10) 107_555 n
O1 Al1 3.731(9) 2_555 n
O1 Al1 3.806(8) 3_555 n
O1 Al1 1.712(9) -1_555 n
O1 Al1 4.302(10) 107_555 n
O1 O1 3.792(4) -2_555 n
O1 O1 3.792(4) -3_555 n
O1 O1 5.0924(34) -209_443 n
O1 O1 5.0924(34) -307_445 n
O1 O2 4.959(8) 3_555 n
O1 O2 5.189(9) -2_555 n
O1 O2 2.775(8) 105_544 n
O1 O2 2.685(8) -206_454 n
O1 O2 4.756(6) 304_445 n
O1 O2 4.636(6) -304_445 n
O1 O3 5.190(8) 1_555 n
O1 O3 2.681(6) 2_555 n
O1 O3 5.229(8) -1_555 n
O1 O3 2.874(6) -3_555 n
O1 O3 5.177(7) 310_555 n
O1 O3 5.315(7) -312_434 n
O1 O4 2.796(8) -107_443 n
O1 O4 4.768(9) -111_434 n
O1 O4 4.597(9) 208_555 n
O1 O4 2.642(8) 209_555 n
O1 O4 5.047(7) 312_555 n
O1 O4 5.183(7) -310_344 n
O1 SI 3.7871(34) 1_555 n
O1 SI' 4.300(6) 1_555 n
O1 SI' 4.404(6) -1_555 n
O1 SII 4.376(5) -105_544 n
O1 SII 4.545(5) -107_443 n
O1 SJ 2.909(31) -2_555 n
O1 SJ 2.770(29) -206_454 n
O1 Oa 5.676(23) 1_555 n
O1 Oa 5.156(22) 3_555 n
O1 Oa 2.445(22) -2_555 n
O1 Oa 4.642(20) 212_544 n
O1 Oa 4.218(20) -206_454 n
O1 Da1 3.196(23) -2_555 n
O1 Da2 1.791(28) -2_555 n
O1 OII' 5.441(5) -105_544 n
O1 OII' 5.624(5) -107_443 n
O1 OII* 4.803(5) -105_544 n
O1 OII* 4.921(5) -107_443 n
O1 Ob 3.79(4) -112_534 n
O1 Ob 2.62(4) -206_454 n
O1 Ob 3.45(4) 304_445 n
O1 Ob 4.56(4) 308_544 n
O1 Db1 2.90(5) -112_534 n
O1 Db1 3.01(7) -206_454 n
O1 Db2 1.72(5) -206_454 n
O1 Db2 3.53(8) 304_445 n
O1 SIII 3.390(13) 102_544 n
O1 SIII 3.271(14) 206_454 n
O2 Si1 3.728(7) 2_555 n
O2 Si1 1.730(7) 111_555 n
O2 Si1 3.641(7) -108_544 n
O2 Si1 3.843(7) -304_445 n
O2 Si2 3.828(8) 3_555 n
O2 Si2 1.602(8) 208_555 n
O2 Si2 3.572(7) -211_454 n
O2 Si2 3.903(8) -304_445 n
O2 Al1 3.828(8) 3_555 n
O2 Al1 1.602(8) 208_555 n
O2 Al1 3.572(7) -211_454 n
O2 Al1 3.903(8) -304_445 n
O2 O1 4.959(8) 2_555 n
O2 O1 4.756(6) 4_555 n
O2 O1 5.189(9) -3_555 n
O2 O1 2.685(8) 111_555 n
O2 O1 2.775(8) -108_544 n
O2 O1 4.636(6) -304_445 n
O2 O2 3.858(5) 107_555 n
O2 O2 3.997(6) -109_543 n
O2 O2 3.858(5) 209_555 n
O2 O2 3.997(6) -207_453 n
O2 O2 5.555(7) -301_445 n
O2 O2 3.597(7) -304_445 n
O2 O3 4.662(6) 2_555 n
O2 O3 4.556(6) 3_555 n
O2 O3 3.739(4) 4_555 n
O2 O3 2.688(6) 111_555 n
O2 O3 5.808(5) -108_544 n
O2 O3 2.699(6) 208_555 n
O2 O3 5.813(5) -211_454 n
O2 O3 5.200(4) -304_445 n
O2 O4 5.184(6) -105_544 n
O2 O4 5.163(6) -206_454 n
O2 O4 2.723(6) 310_555 n
O2 O4 2.810(6) 312_555 n
O2 O4 5.164(6) -302_445 n
O2 O4 5.141(6) -303_445 n
O2 SI 2.777(4) 4_555 n
O2 SI' 4.408(8) 4_555 n
O2 SI' 2.2795(34) 111_555 n
O2 SII 4.384(6) 107_555 n
O2 SII 4.447(6) -105_544 n
O2 SJ 4.292(23) 1_555 n
O2 SJ 4.250(24) -304_445 n
O2 Oa 5.497(21) 1_555 n
O2 Oa 5.805(19) -3_555 n
O2 Oa 4.854(21) -108_544 n
O2 Oa 4.599(22) -304_445 n
O2 Da2 3.722(23) -304_445 n
O2 OII' 4.9580(28) 1_555 n
O2 OII' 3.7774(33) 107_555 n
O2 OII' 5.8400(31) 111_555 n
O2 OII' 3.8027(34) -105_544 n
O2 DII'1 3.2964(33) 209_555 n
O2 DII'1 2.8942(32) -206_454 n
O2 DII'1 3.6360(33) 312_555 n
O2 DII'2 3.7514(30) -105_544 n
O2 OII* 5.840(5) 107_555 n
O2 OII* 5.909(5) -105_544 n
O2 Ob 5.11(4) 1_555 n
O2 Ob 4.28(4) 105_544 n
O2 Ob 5.56(5) 209_555 n
O2 Ob 3.53(4) -207_453 n
O2 Db2 3.27(8) -207_453 n
O2 SIII 3.351(30) 304_445 n
O3 Si1 1.596(7) 3_555 n
O3 Si1 3.972(6) -2_555 n
O3 Si1 3.870(7) 310_555 n
O3 Si2 4.298(8) 1_555 n
O3 Si2 1.740(8) 2_555 n
O3 Si2 3.805(7) -3_555 n
O3 Si2 3.933(8) 312_555 n
O3 Al1 4.298(8) 1_555 n
O3 Al1 1.740(8) 2_555 n
O3 Al1 3.805(7) -3_555 n
O3 Al1 3.933(8) 312_555 n
O3 O1 5.190(8) 1_555 n
O3 O1 2.681(6) 3_555 n
O3 O1 5.229(8) -1_555 n
O3 O1 2.874(6) -2_555 n
O3 O1 5.315(7) -212_454 n
O3 O1 5.177(7) 310_555 n
O3 O2 4.556(6) 2_555 n
O3 O2 4.662(6) 3_555 n
O3 O2 5.808(5) 105_544 n
O3 O2 2.699(6) -105_544 n
O3 O2 5.813(5) 206_454 n
O3 O2 2.688(6) -206_454 n
O3 O2 3.739(4) 304_445 n
O3 O2 5.200(4) -304_445 n
O3 O3 5.128(5) 2_555 n
O3 O3 5.128(5) 3_555 n
O3 O3 4.988(5) -2_555 n
O3 O3 4.988(5) -3_555 n
O3 O3 3.890(5) 107_555 n
O3 O3 3.890(5) 209_555 n
O3 O4 5.119(6) 107_555 n
O3 O4 2.628(6) 111_555 n
O3 O4 2.662(6) 208_555 n
O3 O4 5.209(6) 209_555 n
O3 O4 5.126(4) -304_445 n
O3 O4 5.158(6) -310_344 n
O3 O4 5.079(6) -312_434 n
O3 SI 3.5770(25) 1_555 n
O3 SI' 2.9639(29) 1_555 n
O3 SII 2.3657(34) 111_555 n
O3 SJ 3.976(24) 3_555 n
O3 SJ 3.900(23) -105_544 n
O3 Oa 4.575(23) 3_555 n
O3 Oa 4.268(20) -1_555 n
O3 Oa 5.446(22) -105_544 n
O3 Oa 5.504(20) -307_445 n
O3 Da2 3.676(27) 3_555 n
O3 OII' 5.8545(33) 1_555 n
O3 OII' 4.8851(33) 107_555 n
O3 OII' 3.2234(33) 111_555 n
O3 OII' 4.9071(35) -105_544 n
O3 DII'1 2.9408(35) 111_555 n
O3 DII'1 3.3325(33) -304_445 n
O3 DII'2 3.7229(33) 208_555 n
O3 OII* 3.6802(26) 111_555 n
O3 DII*1 3.6062(28) 208_555 n
O3 Ob 3.68(5) -105_544 n
O3 Ob 5.98(4) -112_534 n
O3 Ob 5.36(4) 206_454 n
O3 Ob 5.26(4) 207_445 n
O3 Ob 4.71(4) 304_445 n
O3 Ob 5.25(4) -308_345 n
O3 Db2 3.13(6) -105_544 n
O3 SIII 4.817(27) 105_544 n
O3 SIII 4.897(27) 206_454 n
O3 SIII 4.3697(34) 301_445 n
O4 Si1 1.656(7) 107_555 n
O4 Si1 3.865(7) -105_544 n
O4 Si1 4.249(7) 312_555 n
O4 Si2 1.698(8) 209_555 n
O4 Si2 3.862(7) -206_454 n
O4 Al1 1.698(8) 209_555 n
O4 Al1 3.862(7) -206_454 n
O4 Al1 4.359(8) 310_555 n
O4 Al1 4.339(8) -307_445 n
O4 O1 4.768(9) 6_555 n
O4 O1 2.642(8) 107_555 n
O4 O1 4.597(9) -105_544 n
O4 O1 5.183(7) -110_544 n
O4 O1 5.047(7) 312_555 n
O4 O1 2.796(8) -309_445 n
O4 O2 5.163(6) 111_555 n
O4 O2 5.141(6) -102_544 n
O4 O2 5.184(6) 208_555 n
O4 O2 5.164(6) -203_454 n
O4 O2 2.723(6) 310_555 n
O4 O2 2.810(6) 312_555 n
O4 O3 5.209(6) 107_555 n
O4 O3 2.662(6) -105_544 n
O4 O3 5.158(6) -110_544 n
O4 O3 5.119(6) 209_555 n
O4 O3 2.628(6) -206_454 n
O4 O3 5.079(6) -212_454 n
O4 O3 5.126(4) -304_445 n
O4 O4 4.955(5) 2_555 n
O4 O4 4.955(5) 3_555 n
O4 O4 5.2998(32) -7_455 n
O4 O4 5.2998(32) -9_545 n
O4 O4 3.837(7) -304_445 n
O4 SI' 4.451(4) 107_555 n
O4 SI' 4.417(4) -105_544 n
O4 SII 2.8769(33) 1_555 n
O4 SJ 4.642(31) 6_555 n
O4 SJ 4.590(31) -102_544 n
O4 SJ 1.984(20) 312_555 n
O4 Oa 3.299(19) 6_555 n
O4 Oa 5.681(19) -102_544 n
O4 Oa 5.581(21) 310_555 n
O4 Oa 3.155(22) 312_555 n
O4 Da1 3.283(30) 312_555 n
O4 Da2 3.437(33) 6_555 n
O4 Da2 2.279(27) 312_555 n
O4 OII' 3.9680(29) 1_555 n
O4 OII' 5.0898(33) 111_555 n
O4 DII'1 3.4967(31) 3_555 n
O4 OII* 3.784(4) 1_555 n
O4 DII*1 3.590(4) 2_555 n
O4 Ob 2.84(4) -102_544 n
O4 Ob 4.86(4) 208_555 n
O4 Ob 4.11(4) 312_555 n
O4 Ob 5.56(5) -306_445 n
O4 Ob 3.69(4) -311_435 n
O4 Db1 2.41(9) -102_544 n
O4 Db2 2.69(7) -102_544 n
O4 Db2 3.28(5) 312_555 n
O4 SIII 2.747(26) -112_534 n
SI O1 3.7871(34) 1_555 n
SI O1 3.7871(34) 2_555 n
SI O1 3.7871(34) 3_555 n
SI O1 3.7871(34) -1_555 n
SI O1 3.7871(34) -2_555 n
SI O1 3.7871(34) -3_555 n
SI O2 2.777(4) 105_544 n
SI O2 2.777(4) -105_544 n
SI O2 2.777(4) 206_454 n
SI O2 2.777(4) -206_454 n
SI O2 2.777(4) 304_445 n
SI O2 2.777(4) -304_445 n
SI O3 3.5770(25) 1_555 n
SI O3 3.5770(25) 2_555 n
SI O3 3.5770(25) 3_555 n
SI O3 3.5770(25) -1_555 n
SI O3 3.5770(25) -2_555 n
SI O3 3.5770(25) -3_555 n
SI SI' 2.145(8) 1_555 n
SI SI' 2.145(8) -1_555 n
SI' Si2 3.212(7) 1_555 n
SI' Si2 3.212(7) 2_555 n
SI' Si2 3.212(7) 3_555 n
SI' Al1 3.212(7) 1_555 n
SI' Al1 3.212(7) 2_555 n
SI' Al1 3.212(7) 3_555 n
SI' O1 4.300(6) 1_555 n
SI' O1 4.300(6) 2_555 n
SI' O1 4.300(6) 3_555 n
SI' O1 4.404(6) -1_555 n
SI' O1 4.404(6) -2_555 n
SI' O1 4.404(6) -3_555 n
SI' O2 4.408(8) 105_544 n
SI' O2 2.2795(34) -105_544 n
SI' O2 4.408(8) 206_454 n
SI' O2 2.2795(34) -206_454 n
SI' O2 4.408(8) 304_445 n
SI' O2 2.2795(34) -304_445 n
SI' O3 2.9639(29) 1_555 n
SI' O3 2.9639(29) 2_555 n
SI' O3 2.9639(29) 3_555 n
SI' O4 4.417(4) 107_555 n
SI' O4 4.451(4) 111_555 n
SI' O4 4.417(4) 208_555 n
SI' O4 4.451(4) 209_555 n
SI' O4 4.451(4) 310_555 n
SI' O4 4.417(4) 312_555 n
SI' SI 2.145(8) 1_555 n
SI' OII' 3.147(7) 107_555 n
SI' OII' 3.147(7) 111_555 n
SI' OII' 3.147(7) -105_544 n
SI' DII'1 2.477(7) 111_555 n
SI' DII'1 2.477(7) 209_555 n
SI' DII'1 2.477(7) 310_555 n
SII Si1 3.218(6) 107_555 n
SII Si1 3.218(6) 208_555 n
SII Si1 3.218(6) 312_555 n
SII O1 4.376(5) 107_555 n
SII O1 4.545(5) -110_544 n
SII O1 4.376(5) 208_555 n
SII O1 4.545(5) -211_454 n
SII O1 4.376(5) 312_555 n
SII O1 4.545(5) -309_445 n
SII O2 4.447(6) 107_555 n
SII O2 4.384(6) 111_555 n
SII O2 4.447(6) 208_555 n
SII O2 4.384(6) 209_555 n
SII O2 4.384(6) 310_555 n
SII O2 4.447(6) 312_555 n
SII O3 2.3657(34) -105_544 n
SII O3 2.3657(34) -206_454 n
SII O3 2.3657(34) -304_445 n
SII O4 2.8769(33) 1_555 n
SII O4 2.8769(33) 2_555 n
SII O4 2.8769(33) 3_555 n
SII Oa 4.907(20) 4_555 n
SII Oa 4.907(20) 5_555 n
SII Oa 4.907(20) 6_555 n
SII OII' 3.054(7) 1_555 n
SII OII* 2.173(7) 1_555 n
SII Ob 4.62(4) 107_555 n
SII Ob 4.62(4) 208_555 n
SII Ob 4.62(4) 312_555 n
SJ Si1 2.922(24) 111_555 n
SJ Si2 2.974(26) 3_555 n
SJ Al1 2.974(26) 3_555 n
SJ O1 2.909(31) -3_555 n
SJ O1 2.770(29) 111_555 n
SJ O2 4.292(23) 1_555 n
SJ O2 4.250(24) -304_445 n
SJ O3 3.976(24) 2_555 n
SJ O3 3.900(23) 208_555 n
SJ O4 4.642(31) -111_434 n
SJ O4 1.984(20) 312_555 n
SJ O4 4.590(31) -303_445 n
SJ SJ 3.279(21) 105_544 n
SJ SJ 3.279(21) -108_544 n
SJ Oa 1.624(33) 1_555 n
SJ Oa 4.067(31) 105_544 n
SJ Oa 1.755(34) -108_544 n
SJ Oa 4.358(32) -305_444 n
SJ Da1 1.37(4) 1_555 n
SJ Da1 2.32(4) -108_544 n
SJ Da2 1.27(4) 1_555 n
SJ Da2 2.35(4) -108_544 n
SJ OII* 3.793(21) -105_544 n
SJ Ob 3.34(5) 1_555 n
SJ Ob 2.42(5) 105_544 n
SJ Ob 4.53(5) -206_454 n
SJ Ob 3.74(4) -207_453 n
SJ Ob 4.49(5) 308_544 n
SJ Db1 1.75(6) 105_544 n
SJ Db2 2.65(7) 1_555 n
SJ Db2 2.23(7) 105_544 n
SJ SIII 2.881(22) 304_445 n
Oa Si1 3.438(21) -3_555 n
Oa Si2 3.400(23) 3_555 n
Oa Al1 3.400(23) 3_555 n
Oa O1 5.676(23) 1_555 n
Oa O1 5.156(22) 2_555 n
Oa O1 2.445(22) -3_555 n
Oa O1 4.218(20) 111_555 n
Oa O1 4.642(20) 212_544 n
Oa O2 5.497(21) 1_555 n
Oa O2 5.805(19) -2_555 n
Oa O2 4.854(21) 105_544 n
Oa O2 4.599(22) -304_445 n
Oa O3 4.575(23) 2_555 n
Oa O3 4.268(20) -1_555 n
Oa O3 5.446(22) 208_555 n
Oa O3 5.504(20) -209_443 n
Oa O4 3.299(19) -111_434 n
Oa O4 5.581(21) 310_555 n
Oa O4 3.155(22) 312_555 n
Oa O4 5.681(19) -303_445 n
Oa SII 4.907(20) -111_434 n
Oa SJ 1.624(33) 1_555 n
Oa SJ 1.755(34) 105_544 n
Oa SJ 4.067(31) -108_544 n
Oa SJ 4.358(32) 308_544 n
Oa Oa 2.793(22) 105_544 n
Oa Oa 2.793(22) -108_544 n
Oa Oa 5.43(4) -201_453 n
Oa Oa 4.66(4) 308_544 n
Oa Oa 5.99(4) -304_445 n
Oa Oa 4.66(4) -305_444 n
Oa Da1 0.95997 1_555 n
Oa Da1 2.043(31) 105_544 n
Oa Da1 2.820(31) -108_544 n
Oa Da2 0.960780(10) 1_555 n
Oa Da2 2.900(31) 105_544 n
Oa Da2 3.526(31) -108_544 n
Oa OII* 4.833(22) -105_544 n
Oa OII* 4.291(21) -111_434 n
Oa OII* 5.853(20) -301_445 n
Oa DII*1 3.432(21) -208_344 n
Oa DII*2 3.757(21) 304_445 n
Oa Ob 4.71(4) 1_555 n
Oa Ob 2.10(4) 105_544 n
Oa Ob 5.52(5) -201_453 n
Oa Ob 4.22(4) -206_454 n
Oa Ob 4.01(4) -207_453 n
Oa Ob 3.56(5) 308_544 n
Oa Ob 5.82(5) -310_344 n
Oa Db1 2.01(6) 105_544 n
Oa Db1 2.68(5) 308_544 n
Oa Db2 1.63(8) 105_544 n
Oa Db2 3.71(7) 308_544 n
Oa SIII 3.790(21) 102_544 n
Oa SIII 3.113(22) 304_445 n
Da1 O1 3.196(23) -3_555 n
Da1 O4 3.283(30) 312_555 n
Da1 SJ 1.37(4) 1_555 n
Da1 SJ 2.32(4) 105_544 n
Da1 Oa 0.959970(10) 1_555 n
Da1 Oa 2.820(31) 105_544 n
Da1 Oa 2.043(31) -108_544 n
Da1 Da2 1.518660(10) 1_555 n
Da1 Ob 2.75(5) 105_544 n
Da1 Ob 3.71(5) 308_544 n
Da2 O1 1.791(28) -3_555 n
Da2 O2 3.722(23) -304_445 n
Da2 O3 3.676(27) 2_555 n
Da2 O4 3.437(33) -111_434 n
Da2 O4 2.279(27) 312_555 n
Da2 SJ 1.27(4) 1_555 n
Da2 SJ 2.35(4) 105_544 n
Da2 Oa 0.960780(10) 1_555 n
Da2 Oa 3.526(31) 105_544 n
Da2 Oa 2.900(31) -108_544 n
Da2 Da1 1.51866 1_555 n
Da2 Ob 1.88(5) 105_544 n
Da2 Db2 1.25(7) 105_544 n
OII' Si1 3.858(5) 107_555 n
OII' Si1 3.858(5) 208_555 n
OII' Si1 3.858(5) 312_555 n
OII' Si2 3.949(6) 111_555 n
OII' Si2 3.949(6) 209_555 n
OII' Si2 3.949(6) 310_555 n
OII' Al1 3.949(6) 111_555 n
OII' Al1 3.949(6) 209_555 n
OII' Al1 3.949(6) 310_555 n
OII' O1 5.441(5) 107_555 n
OII' O1 5.624(5) -110_544 n
OII' O1 5.441(5) 208_555 n
OII' O1 5.624(5) -211_454 n
OII' O1 5.441(5) 312_555 n
OII' O1 5.624(5) -309_445 n
OII' O2 4.9580(28) 1_555 n
OII' O2 4.9580(28) 2_555 n
OII' O2 4.9580(28) 3_555 n
OII' O2 3.8027(34) 107_555 n
OII' O2 3.7774(33) 111_555 n
OII' O2 5.8400(31) -105_544 n
OII' O2 3.8027(34) 208_555 n
OII' O2 3.7774(33) 209_555 n
OII' O2 5.8400(31) -206_454 n
OII' O2 3.7774(33) 310_555 n
OII' O2 3.8027(34) 312_555 n
OII' O2 5.8400(31) -304_445 n
OII' O3 5.8545(33) 1_555 n
OII' O3 5.8545(33) 2_555 n
OII' O3 5.8545(33) 3_555 n
OII' O3 4.9071(35) 107_555 n
OII' O3 4.8851(33) 111_555 n
OII' O3 3.2234(33) -105_544 n
OII' O3 4.9071(35) 208_555 n
OII' O3 4.8851(33) 209_555 n
OII' O3 3.2234(33) -206_454 n
OII' O3 4.8851(33) 310_555 n
OII' O3 4.9071(35) 312_555 n
OII' O3 3.2234(33) -304_445 n
OII' O4 3.9680(29) 1_555 n
OII' O4 3.9680(29) 2_555 n
OII' O4 3.9680(29) 3_555 n
OII' O4 5.0898(33) -105_544 n
OII' O4 5.0898(33) -206_454 n
OII' O4 5.0898(33) -304_445 n
OII' SI' 3.147(7) 107_555 n
OII' SI' 3.147(7) 111_555 n
OII' SI' 3.147(7) -105_544 n
OII' SII 3.054(7) 1_555 n
OII' OII' 2.648840(10) 107_555 n
OII' OII' 2.648840(20) 111_555 n
OII' OII' 2.648840(10) -105_544 n
OII' DII'1 0.962730(10) 1_555 n
OII' DII'1 0.96273 2_555 n
OII' DII'1 0.96273 3_555 n
OII' DII'1 2.158880(10) 107_555 n
OII' DII'1 3.105730(20) 111_555 n
OII' DII'1 2.808340(10) -105_544 n
OII' DII'1 2.158880(10) 208_555 n
OII' DII'1 3.105730(10) 209_555 n
OII' DII'1 2.808340(10) -206_454 n
OII' DII'1 3.105730(20) 310_555 n
OII' DII'1 2.158880(10) 312_555 n
OII' DII'1 2.808340(20) -304_445 n
OII' DII'2 0.967820(10) 1_555 n
OII' DII'2 0.967820(10) 2_555 n
OII' DII'2 0.96782 3_555 n
OII' DII'2 2.273550(10) 107_555 n
OII' DII'2 1.839030(10) 111_555 n
OII' DII'2 1.914210(10) -105_544 n
OII' DII'2 2.273550(10) 208_555 n
OII' DII'2 1.839030(10) 209_555 n
OII' DII'2 1.914210(10) -206_454 n
OII' DII'2 1.839030(10) 310_555 n
OII' DII'2 2.273550(10) 312_555 n
OII' DII'2 1.914210(10) -304_445 n
OII' OII* 5.227170(20) 1_555 n
DII'1 O2 3.2964(33) 107_555 n
DII'1 O2 2.8942(32) 111_555 n
DII'1 O2 3.6360(33) 312_555 n
DII'1 O3 2.9408(35) -206_454 n
DII'1 O3 3.3325(33) -304_445 n
DII'1 O4 3.4967(31) 2_555 n
DII'1 SI' 2.477(7) 107_555 n
DII'1 OII' 0.962730(10) 1_555 n
DII'1 OII' 3.105730(20) 107_555 n
DII'1 OII' 2.808340(20) 111_555 n
DII'1 OII' 2.158880(10) -105_544 n
DII'1 DII'1 1.558190(10) 312_555 n
DII'1 DII'2 1.521380(10) 1_555 n
DII'1 DII'2 1.083860(10) 2_555 n
DII'1 DII'2 1.192570(10) 3_555 n
DII'1 DII'2 1.531790(10) 209_555 n
DII'2 O2 3.7514(30) 208_555 n
DII'2 O3 3.7229(33) -105_544 n
DII'2 OII' 0.967820(10) 1_555 n
DII'2 OII' 1.839030(10) 107_555 n
DII'2 OII' 1.914210(10) 111_555 n
DII'2 OII' 2.273550(10) -105_544 n
DII'2 DII'1 1.521380(10) 1_555 n
DII'2 DII'1 1.192570(10) 2_555 n
DII'2 DII'1 1.083860(10) 3_555 n
DII'2 DII'1 1.531780(10) 107_555 n
DII'2 DII'2 0.62819 2_555 n
DII'2 DII'2 0.62819 3_555 n
DII'2 DII'2 1.389330(10) 107_555 n
DII'2 DII'2 0.980800(10) 111_555 n
DII'2 DII'2 1.402870(10) -105_544 n
DII'2 DII'2 1.402870(10) 208_555 n
DII'2 DII'2 1.389330(10) 209_555 n
DII'2 DII'2 0.9808 -206_454 n
DII'2 DII'2 1.083990(10) 310_555 n
DII'2 DII'2 1.231030(10) -304_445 n
OII* Si1 4.300(6) 107_555 n
OII* Si1 4.300(6) 208_555 n
OII* Si1 4.300(6) 312_555 n
OII* Al1 4.408(7) 111_555 n
OII* Al1 4.408(7) 209_555 n
OII* Al1 4.408(7) 310_555 n
OII* O1 4.803(5) 107_555 n
OII* O1 4.921(5) -110_544 n
OII* O1 4.803(5) 208_555 n
OII* O1 4.921(5) -211_454 n
OII* O1 4.803(5) 312_555 n
OII* O1 4.921(5) -309_445 n
OII* O2 5.909(5) 107_555 n
OII* O2 5.840(5) 111_555 n
OII* O2 5.909(5) 208_555 n
OII* O2 5.840(5) 209_555 n
OII* O2 5.840(5) 310_555 n
OII* O2 5.909(5) 312_555 n
OII* O3 3.6802(26) -105_544 n
OII* O3 3.6802(26) -206_454 n
OII* O3 3.6802(26) -304_445 n
OII* O4 3.784(4) 1_555 n
OII* O4 3.784(4) 2_555 n
OII* O4 3.784(4) 3_555 n
OII* SII 2.173(7) 1_555 n
OII* SJ 3.793(21) 107_555 n
OII* SJ 3.793(21) 208_555 n
OII* SJ 3.793(21) 312_555 n
OII* Oa 4.291(21) 4_555 n
OII* Oa 4.291(21) 5_555 n
OII* Oa 4.291(21) 6_555 n
OII* Oa 4.833(22) 107_555 n
OII* Oa 5.853(20) -102_544 n
OII* Oa 4.833(22) 208_555 n
OII* Oa 5.853(20) -203_454 n
OII* Oa 4.833(22) 312_555 n
OII* Oa 5.853(20) -301_445 n
OII* OII' 5.227170(20) 1_555 n
OII* DII*1 0.963530(10) 1_555 n
OII* DII*1 0.96353 2_555 n
OII* DII*1 0.963530(10) 3_555 n
OII* DII*2 0.964240(10) 1_555 n
OII* DII*2 0.964240(10) 2_555 n
OII* DII*2 0.964240(10) 3_555 n
OII* Ob 3.89(4) 107_555 n
OII* Ob 5.98(4) -102_544 n
OII* Ob 5.07(4) -104_544 n
OII* Ob 3.89(4) 208_555 n
OII* Ob 5.98(4) -203_454 n
OII* Ob 5.07(4) -205_454 n
OII* Ob 3.89(4) 312_555 n
OII* Ob 5.98(4) -301_445 n
OII* Ob 5.07(4) -306_445 n
OII* SIII 4.731(26) 1_555 n
OII* SIII 4.731(26) 2_555 n
OII* SIII 4.731(26) 3_555 n
DII*1 O3 3.6062(28) -105_544 n
DII*1 O4 3.590(4) 3_555 n
DII*1 Oa 3.432(21) 5_555 n
DII*1 OII* 0.963530(10) 1_555 n
DII*1 DII*1 1.541190(10) 2_555 n
DII*1 DII*1 1.541190(10) 3_555 n
DII*1 DII*2 1.520220(10) 1_555 n
DII*1 DII*2 0.64608 2_555 n
DII*1 DII*2 1.096870(10) 3_555 n
DII*1 Ob 3.03(4) 208_555 n
DII*2 Oa 3.757(21) 4_555 n
DII*2 OII* 0.964240(10) 1_555 n
DII*2 DII*1 1.520220(10) 1_555 n
DII*2 DII*1 1.096870(10) 2_555 n
DII*2 DII*1 0.64608 3_555 n
DII*2 DII*2 1.069210(10) 2_555 n
DII*2 DII*2 1.06921 3_555 n
DII*2 Ob 3.55(4) 107_555 n
DII*2 Ob 3.72(4) 312_555 n
Ob Si1 3.76(4) 4_555 n
Ob Si1 3.81(4) -12_554 n
Ob Si1 3.59(4) 111_555 n
Ob Si2 3.04(4) -211_454 n
Ob Si2 4.17(5) -304_445 n
Ob Al1 4.35(4) 205_554 n
Ob Al1 3.04(4) -211_454 n
Ob Al1 4.17(5) -304_445 n
Ob O1 3.45(4) 4_555 n
Ob O1 3.79(4) -12_554 n
Ob O1 2.62(4) 111_555 n
Ob O1 4.56(4) -305_444 n
Ob O2 5.11(4) 1_555 n
Ob O2 5.56(5) 107_555 n
Ob O2 4.28(4) -108_544 n
Ob O2 3.53(4) -109_543 n
Ob O3 4.71(4) 4_555 n
Ob O3 5.26(4) 9_554 n
Ob O3 5.98(4) -12_554 n
Ob O3 5.25(4) 205_554 n
Ob O3 3.68(5) 208_555 n
Ob O3 5.36(4) -211_454 n
Ob O4 3.69(4) 106_554 n
Ob O4 4.86(4) -105_544 n
Ob O4 5.56(5) 311_554 n
Ob O4 4.11(4) 312_555 n
Ob O4 2.84(4) -303_445 n
Ob SII 4.62(4) -105_544 n
Ob SJ 3.34(5) 1_555 n
Ob SJ 4.53(5) 111_555 n
Ob SJ 2.42(5) -108_544 n
Ob SJ 3.74(4) -109_543 n
Ob SJ 4.49(5) -305_444 n
Ob Oa 4.71(4) 1_555 n
Ob Oa 4.22(4) 111_555 n
Ob Oa 2.10(4) -108_544 n
Ob Oa 4.01(4) -109_543 n
Ob Oa 5.82(5) -110_544 n
Ob Oa 5.52(5) -201_453 n
Ob Oa 3.56(5) -305_444 n
Ob Da1 2.75(5) -108_544 n
Ob Da1 3.71(5) -305_444 n
Ob Da2 1.88(5) -108_544 n
Ob OII* 5.07(4) 8_554 n
Ob OII* 3.89(4) -105_544 n
Ob OII* 5.98(4) -301_445 n
Ob DII*1 3.03(4) -105_544 n
Ob DII*2 3.55(4) 209_555 n
Ob DII*2 3.72(4) 312_555 n
Ob Ob 5.38(6) 105_544 n
Ob Ob 2.14(8) 110_554 n
Ob Ob 5.38(6) -108_544 n
Ob Ob 5.67(5) -109_543 n
Ob Ob 5.67(5) -207_453 n
Ob Db1 0.959990(10) 1_555 n
Ob Db1 2.10(9) 110_554 n
Ob Db2 0.960750(10) 1_555 n
Ob Db2 3.07(8) 110_554 n
Ob SIII 1.18(4) 8_554 n
Db1 O1 2.90(5) -12_554 n
Db1 O1 3.01(7) 111_555 n
Db1 O4 2.41(9) -303_445 n
Db1 SJ 1.75(6) -108_544 n
Db1 Oa 2.01(6) -108_544 n
Db1 Oa 2.68(5) -305_444 n
Db1 Ob 0.959990(10) 1_555 n
Db1 Ob 2.10(9) 110_554 n
Db1 Db2 1.518670(10) 1_555 n
Db1 SIII 1.26(5) 8_554 n
Db2 O1 3.53(8) 4_555 n
Db2 O1 1.72(5) 111_555 n
Db2 O2 3.27(8) -109_543 n
Db2 O3 3.13(6) 208_555 n
Db2 O4 3.28(5) 312_555 n
Db2 O4 2.69(7) -303_445 n
Db2 SJ 2.65(7) 1_555 n
Db2 SJ 2.23(7) -108_544 n
Db2 Oa 1.63(8) -108_544 n
Db2 Oa 3.71(7) -305_444 n
Db2 Da2 1.25(7) -108_544 n
Db2 Ob 0.960750(10) 1_555 n
Db2 Ob 3.07(8) 110_554 n
Db2 Db1 1.518670(10) 1_555 n
Db2 SIII 1.99(5) 8_554 n
SIII Si2 3.230(26) -108_544 n
SIII Si2 3.230(26) -303_445 n
SIII Al1 3.230(26) -108_544 n
SIII Al1 3.230(26) -303_445 n
SIII O1 3.390(13) 208_555 n
SIII O1 3.271(14) -211_454 n
SIII O1 3.390(13) 303_555 n
SIII O1 3.271(14) -302_445 n
SIII O2 3.351(30) 4_555 n
SIII O2 3.351(30) -301_445 n
SIII O3 4.817(27) -108_544 n
SIII O3 4.897(27) -211_454 n
SIII O3 4.3697(34) 301_555 n
SIII O3 4.897(27) -302_445 n
SIII O3 4.817(27) -303_445 n
SIII O3 4.3697(34) -304_445 n
SIII O4 2.747(26) -10_554 n
SIII O4 2.747(26) -12_554 n
SIII SJ 2.881(22) 4_555 n
SIII SJ 2.881(22) -301_445 n
SIII Oa 3.113(22) 4_555 n
SIII Oa 3.790(21) 208_555 n
SIII Oa 3.790(21) 303_555 n
SIII Oa 3.113(22) -301_445 n
SIII OII* 4.731(26) 1_555 n
SIII OII* 4.731(26) -4_555 n
SIII Ob 1.18(4) 107_555 n
SIII Ob 1.18(4) -205_454 n
SIII Db1 1.26(5) 107_555 n
SIII Db1 1.26(5) -205_454 n
SIII Db2 1.99(5) 107_555 n
SIII Db2 1.99(5) -205_454 n
